data_1532549
loop_
_publ_author_name
'Kuz'micheva, G.M.'
'Afanas'eva, I.N.'
'Esaulova, Yu.V.'
'Khlybov, E.P.'
'Andreenko, A.S.'
'Kostyleva, I.E.'

_publ_section_title
;
 Dependence of the structure and properties of (M, Cu) Sr2 (Ln, Ca) Cu2
 O8-d (1212) and (M, Cu) Sr2 (Ln, Ce(4+))2 Cu2 O10-d (1222) phases on the
 cation M
;
_journal_name_full 'Zhurnal Strukturnoi Khimii (Issue-No. from 1981)'
_journal_page_first 871
_journal_page_last 890
_journal_volume 43
_journal_year 2002
_chemical_formula_sum 'Cu2.45 Gd1.74 Mo0.55 O8 Sr1.26'
_chemical_name_systematic '(Mo0.55 Cu0.45) (Sr1.26 Gd0.74) Gd Cu2 O8'
_space_group_IT_number 123
_symmetry_space_group_name_Hall '-P 4 2'
_symmetry_space_group_name_H-M 'P 4/m m m'
_cell_angle_alpha 90
_cell_angle_beta 90
_cell_angle_gamma 90
_cell_formula_units_Z 1
_cell_length_a 3.8385
_cell_length_b 3.8385
_cell_length_c 11.516
_cell_volume 169.678
_citation_journal_id_ASTM ZSTKAI
_cod_data_source_file Kuzmicheva_ZSTKAI_2002_1178.cif
_cod_data_source_block Cu2.45Gd1.74Mo0.55O8Sr1.26
_cod_original_cell_volume 169.6777
_cod_database_code 1532549

loop_
_symmetry_equiv_pos_as_xyz
x,y,z
-y,x,z
-x,-y,z
y,-x,z
x,-y,-z
y,x,-z
-x,y,-z
-y,-x,-z
-x,-y,-z
y,-x,-z
x,y,-z
-y,x,-z
-x,y,z
-y,-x,z
x,-y,z
y,x,z

loop_
_atom_site_label
_atom_site_type_symbol
_atom_site_fract_x
_atom_site_fract_y
_atom_site_fract_z
_atom_site_occupancy
_atom_site_U_iso_or_equiv
O3 O-2 0.5 0 0.3779 1 0.0
Gd1 Gd+3 0.5 0.5 0.1976 0.37 0.0
Gd2 Gd+3 0.5 0.5 0.5 1 0.0
Cu2 Cu+2 0 0 0.3544 1 0.0
Cu1 Cu+2 0.038 0 0 0.115 0.0
Sr1 Sr+2 0.5 0.5 0.1976 0.63 0.0
Mo1 Mo+6 0.038 0 0 0.137 0.0
O2 O-2 0 0 0.1691 1 0.0
O1 O-2 0.154 0.5 0 0.5 0.0
